data_4115123
loop_
_publ_author_name
'Daniel B. Werz'
'Rolf Gleiter'
'Frank Rominger'

_publ_contact_author_address
;
        Organisch-Chemisches Institut
        Universit\"at Heidelberg
        Im Neuenheimer Feld 270
        D-69120 Heidelberg
        Germany
;
_publ_contact_author_email rolf.gleiter@urz.uni-heidelberg.de
_publ_contact_author_fax '049 6221 54- 4205'
_publ_contact_author_name 'Gleiter, Rolf'
_publ_contact_author_phone '049 6221 54- 8400'
_publ_section_title
;
 Nanotube Formation Favored by Chalcogen-Chalcogen Interactions
;
_journal_name_full 'Journal of the American Chemical Society'
_journal_page_first 10638
_journal_page_last 10639
_journal_paper_doi 10.1021/ja027146d
_journal_volume 124
_journal_year 2002
_chemical_formula_sum 'C33 H35 Cl Se6'
_chemical_formula_weight 940.82
_chemical_name_systematic
;
 ?
;
_space_group_IT_number 148
_symmetry_cell_setting rhombohedral
_symmetry_space_group_name_Hall '-R 3'
_symmetry_space_group_name_H-M 'R -3 :H'
_atom_sites_solution_hydrogens geom
_atom_sites_solution_primary direct
_atom_sites_solution_secondary difmap
_audit_creation_method SHELXL-97
_cell_angle_alpha 90.00
_cell_angle_beta 90.00
_cell_angle_gamma 120.00
_cell_formula_units_Z 6
_cell_length_a 24.5349(5)
_cell_length_b 24.5349(5)
_cell_length_c 10.0177(3)
_cell_measurement_temperature 200(2)
_cell_volume 5222.4(2)
_computing_cell_refinement 'Bruker SMART'
_computing_data_collection 'Bruker SMART'
_computing_data_reduction 'Bruker SHELXTL'
_computing_molecular_graphics 'Bruker SHELXTL'
_computing_publication_material 'Bruker SHELXTL'
_computing_structure_refinement 'SHELXL-97 (Sheldrick, 1997)'
_computing_structure_solution 'SHELXS-97 (Sheldrick, 1990)'
_diffrn_ambient_temperature 200(2)
_diffrn_measured_fraction_theta_full 1.000
_diffrn_measured_fraction_theta_max 1.000
_diffrn_measurement_device_type 'CCD area detector'
_diffrn_measurement_method 'phi and omega scans'
_diffrn_radiation_monochromator graphite
_diffrn_radiation_source 'fine-focus sealed tube'
_diffrn_radiation_type MoK\a
_diffrn_radiation_wavelength 0.71073
_diffrn_reflns_av_R_equivalents 0.0455
_diffrn_reflns_av_sigmaI/netI 0.0293
_diffrn_reflns_limit_h_max 31
_diffrn_reflns_limit_h_min -31
_diffrn_reflns_limit_k_max 31
_diffrn_reflns_limit_k_min -30
_diffrn_reflns_limit_l_max 13
_diffrn_reflns_limit_l_min -12
_diffrn_reflns_number 17921
_diffrn_reflns_theta_full 27.46
_diffrn_reflns_theta_max 27.46
_diffrn_reflns_theta_min 1.66
_exptl_absorpt_coefficient_mu 6.404
_exptl_absorpt_correction_T_max 1.00
_exptl_absorpt_correction_T_min 0.40
_exptl_absorpt_correction_type multi-scan
_exptl_absorpt_process_details 'Blessing, Acta Cryst. (1995) A51 33-38.'
_exptl_crystal_colour pale_yellow
_exptl_crystal_density_diffrn 1.795
_exptl_crystal_description polyhedron
_exptl_crystal_F_000 2724
_exptl_crystal_size_max .44
_exptl_crystal_size_mid .42
_exptl_crystal_size_min .04
_refine_diff_density_max 0.950
_refine_diff_density_min -0.537
_refine_diff_density_rms 0.087
_refine_ls_extinction_method none
_refine_ls_goodness_of_fit_ref 1.071
_refine_ls_hydrogen_treatment constr
_refine_ls_matrix_type full
_refine_ls_number_parameters 151
_refine_ls_number_reflns 2653
_refine_ls_number_restraints 25
_refine_ls_restrained_S_all 1.069
_refine_ls_R_factor_all 0.0467
_refine_ls_R_factor_gt 0.0318
_refine_ls_shift/su_max 0.005
_refine_ls_shift/su_mean 0.000
_refine_ls_structure_factor_coef Fsqd
_refine_ls_weighting_details 'calc w=1/[\s^2^(Fo^2^)+(0.0461P)^2^+7.0524P] where P=(Fo^2^+2Fc^2^)/3'
_refine_ls_weighting_scheme calc
_refine_ls_wR_factor_gt 0.0811
_refine_ls_wR_factor_ref 0.0872
_reflns_number_gt 2102
_reflns_number_total 2653
_reflns_threshold_expression >2sigma(I)
_cod_data_source_file ja027146d_s2_7.cif
_cod_data_source_block dwe68_(in_paper_3*phenylchloride)
_cod_original_sg_symbol_H-M 'R -3'
_cod_database_code 4115123

loop_
_symmetry_equiv_pos_as_xyz
'x, y, z'
'-y, x-y, z'
'-x+y, -x, z'
'x+2/3, y+1/3, z+1/3'
'-y+2/3, x-y+1/3, z+1/3'
'-x+y+2/3, -x+1/3, z+1/3'
'x+1/3, y+2/3, z+2/3'
'-y+1/3, x-y+2/3, z+2/3'
'-x+y+1/3, -x+2/3, z+2/3'
'-x, -y, -z'
'y, -x+y, -z'
'x-y, x, -z'
'-x+2/3, -y+1/3, -z+1/3'
'y+2/3, -x+y+1/3, -z+1/3'
'x-y+2/3, x+1/3, -z+1/3'
'-x+1/3, -y+2/3, -z+2/3'
'y+1/3, -x+y+2/3, -z+2/3'
'x-y+1/3, x+2/3, -z+2/3'

loop_
_atom_site_label
_atom_site_type_symbol
_atom_site_fract_x
_atom_site_fract_y
_atom_site_fract_z
_atom_site_U_iso_or_equiv
_atom_site_adp_type
_atom_site_occupancy
_atom_site_symmetry_multiplicity
_atom_site_calc_flag
_atom_site_refinement_flags
Se1 Se 0.018523(15) 0.280398(15) 0.06266(3) 0.04042(12) Uani 1 1 d .
Se2 Se -0.215205(19) 0.025805(17) 0.49599(4) 0.04977(14) Uani 1 1 d .
C2 C -0.04289(15) 0.21979(15) 0.1656(3) 0.0374(7) Uani 1 1 d .
C3 C -0.08215(15) 0.17915(15) 0.2364(3) 0.0357(7) Uani 1 1 d .
C4 C -0.12526(15) 0.13193(15) 0.3158(3) 0.0370(7) Uani 1 1 d .
C5 C -0.16245(16) 0.08888(15) 0.3849(3) 0.0397(7) Uani 1 1 d .
C7 C -0.25691(17) -0.04080(17) 0.3610(4) 0.0493(9) Uani 1 1 d .
H7A H -0.2927 -0.0779 0.4035 0.059 Uiso 1 1 calc R
H7B H -0.2742 -0.0256 0.2903 0.059 Uiso 1 1 calc R
C8 C -0.21447(16) -0.06112(15) 0.2972(3) 0.0398(7) Uani 1 1 d .
H8A H -0.1978 -0.0773 0.3672 0.048 Uiso 1 1 calc R
H8B H -0.1783 -0.0241 0.2556 0.048 Uiso 1 1 calc R
C9 C -0.24800(16) -0.11205(16) 0.1912(3) 0.0414(8) Uani 1 1 d .
H9A H -0.2802 -0.1512 0.2350 0.050 Uiso 1 1 calc R
H9B H -0.2699 -0.0984 0.1282 0.050 Uiso 1 1 calc R
C10 C -0.20285(17) -0.12563(16) 0.1139(3) 0.0444(8) Uani 1 1 d .
H10A H -0.1697 -0.0857 0.0746 0.053 Uiso 1 1 calc R
H10B H -0.1821 -0.1403 0.1777 0.053 Uiso 1 1 calc R
C11 C -0.23140(18) -0.17315(17) 0.0047(3) 0.0461(8) Uani 1 1 d .
H11A H -0.1972 -0.1687 -0.0550 0.055 Uiso 1 1 calc R
H11B H -0.2593 -0.1632 -0.0486 0.055 Uiso 1 1 calc R
Cl1 Cl -0.0330(3) -0.0741(3) 0.1242(6) 0.1275(19) Uani 0.33 1 d PDU
C21 C -0.0470(4) -0.0405(5) 0.2599(9) 0.084(4) Uani 0.33 1 d PGDU
C22 C -0.0324(4) 0.0220(5) 0.2606(10) 0.078(4) Uani 0.33 1 d PGDU
H22 H -0.0143 0.0475 0.1838 0.094 Uiso 0.33 1 calc PR
C23 C -0.0445(6) 0.0471(5) 0.3735(14) 0.090(4) Uani 0.33 1 d PGDU
H23 H -0.0346 0.0898 0.3740 0.108 Uiso 0.33 1 calc PR
C24 C -0.0711(5) 0.0098(7) 0.4858(11) 0.120(8) Uani 0.33 1 d PGDU
H24 H -0.0794 0.0270 0.5630 0.144 Uiso 0.33 1 calc PR
C25 C -0.0857(5) -0.0527(7) 0.4851(10) 0.105(6) Uani 0.33 1 d PGDU
H25 H -0.1038 -0.0782 0.5618 0.126 Uiso 0.33 1 calc PR
C26 C -0.0736(5) -0.0779(4) 0.3722(12) 0.074(3) Uani 0.33 1 d PGDU
H26 H -0.0835 -0.1206 0.3717 0.088 Uiso 0.33 1 calc PR

loop_
_atom_site_aniso_label
_atom_site_aniso_U_11
_atom_site_aniso_U_22
_atom_site_aniso_U_33
_atom_site_aniso_U_23
_atom_site_aniso_U_13
_atom_site_aniso_U_12
Se1 0.0389(2) 0.0362(2) 0.0414(2) 0.00569(14) -0.00101(14) 0.01527(15)
Se2 0.0597(3) 0.0403(2) 0.0376(2) 0.00042(14) 0.01312(16) 0.01619(17)
C2 0.0400(18) 0.0378(17) 0.0335(16) -0.0046(13) -0.0065(14) 0.0188(15)
C3 0.0373(17) 0.0355(17) 0.0353(17) -0.0048(14) -0.0048(13) 0.0190(15)
C4 0.0399(18) 0.0379(17) 0.0324(16) -0.0068(14) -0.0049(13) 0.0188(15)
C5 0.0441(19) 0.0383(18) 0.0357(17) -0.0015(14) 0.0023(14) 0.0200(16)
C7 0.046(2) 0.0386(19) 0.053(2) -0.0075(16) 0.0084(16) 0.0132(16)
C8 0.0427(18) 0.0355(17) 0.0387(17) 0.0056(14) 0.0011(14) 0.0176(15)
C9 0.0424(19) 0.0398(18) 0.0419(18) 0.0013(14) 0.0032(15) 0.0203(16)
C10 0.0451(19) 0.0384(18) 0.047(2) 0.0058(15) 0.0090(16) 0.0193(16)
C11 0.055(2) 0.052(2) 0.0352(18) 0.0065(15) 0.0074(16) 0.0297(18)
Cl1 0.127(4) 0.153(5) 0.130(4) -0.046(4) -0.012(3) 0.091(4)
C21 0.072(11) 0.081(8) 0.109(9) -0.019(7) -0.019(8) 0.046(9)
C22 0.056(8) 0.069(7) 0.103(10) 0.011(7) -0.007(8) 0.027(8)
C23 0.063(10) 0.091(10) 0.133(14) -0.006(8) -0.003(9) 0.051(9)
C24 0.14(2) 0.118(13) 0.127(14) -0.007(10) 0.015(15) 0.086(16)
C25 0.069(14) 0.084(10) 0.138(13) -0.018(9) 0.005(12) 0.021(11)
C26 0.064(9) 0.046(7) 0.108(9) -0.010(6) -0.033(7) 0.025(7)

loop_
_atom_type_symbol
_atom_type_description
_atom_type_scat_dispersion_real
_atom_type_scat_dispersion_imag
_atom_type_scat_source
C C 0.0033 0.0016 'International Tables Vol C Tables 4.2.6.8 and 6.1.1.4'
H H 0.0000 0.0000 'International Tables Vol C Tables 4.2.6.8 and 6.1.1.4'
Cl Cl 0.1484 0.1585 'International Tables Vol C Tables 4.2.6.8 and 6.1.1.4'
Se Se -0.0929 2.2259 'International Tables Vol C Tables 4.2.6.8 and 6.1.1.4'

loop_
_geom_angle_atom_site_label_1
_geom_angle_atom_site_label_2
_geom_angle_atom_site_label_3
_geom_angle
_geom_angle_site_symmetry_1
_geom_angle_site_symmetry_3
C2 Se1 C11 97.38(15) . 3
C5 Se2 C7 98.01(15) . .
C3 C2 Se1 177.7(3) . .
C2 C3 C4 177.7(4) . .
C5 C4 C3 177.7(4) . .
C4 C5 Se2 176.9(3) . .
C8 C7 Se2 114.1(3) . .
C7 C8 C9 112.8(3) . .
C10 C9 C8 112.3(3) . .
C11 C10 C9 115.9(3) . .
C10 C11 Se1 115.7(2) . 2
C22 Cl1 C21 29.2(6) 2 .
C22 Cl1 C21 37.9(4) 2 2
C21 Cl1 C21 55.5(5) . 2
C22 C21 C26 120.0 . .
C22 C21 Cl1 122.1(7) . .
C26 C21 Cl1 117.9(7) . .
C21 C22 C23 120.0 . .
C24 C23 C22 120.0 . .
C23 C24 C25 120.0 . .
C24 C25 C26 120.0 . .
C25 C26 C21 120.0 . .

loop_
_geom_bond_atom_site_label_1
_geom_bond_atom_site_label_2
_geom_bond_distance
_geom_bond_site_symmetry_2
Se1 C2 1.818(3) .
Se1 C11 1.976(4) 3
Se2 C5 1.818(3) .
Se2 C7 1.969(4) .
C2 C3 1.210(4) .
C3 C4 1.367(5) .
C4 C5 1.210(4) .
C7 C8 1.503(5) .
C8 C9 1.529(5) .
C9 C10 1.519(5) .
C10 C11 1.493(5) .
C11 Se1 1.976(4) 2
Cl1 C22 1.429(13) 2
Cl1 C21 1.710(9) .
Cl1 C21 2.206(13) 2
C21 C22 1.3900 .
C21 C26 1.3900 .
C22 C23 1.3900 .
C23 C24 1.3900 .
C24 C25 1.3900 .
C25 C26 1.3900 .
